data_4113372
loop_
_publ_author_name
'Daniel E. Kadlecek'
'Alexandra M. Shedlow'
'Sang Ook Kang'
'Patrick J. Carroll'
'Larry G. Sneddon'

_publ_section_title
;
 Syntheses and Structural Characterizations of endo-\h1-, exo-\h1-, \h4-,
 \h5-, and \h6-Metallaphosphamonocarbaborane Complexes Derived from a
 Versatile New Polyborane Ligand: exo-6-R-arachno-6,7-PCB8H12
;
_journal_name_full 'Journal of the American Chemical Society'
_journal_page_first 212
_journal_page_last 220
_journal_paper_doi 10.1021/ja020945b
_journal_volume 125
_journal_year 2003
_chemical_formula_sum 'C43 H45 B8 P3 Pt'
_chemical_formula_weight 936.27
_space_group_IT_number 2
_symmetry_cell_setting triclinic
_symmetry_Int_Tables_number 2
_symmetry_space_group_name_Hall '-P 1'
_symmetry_space_group_name_H-M 'P -1'
_atom_sites_solution_hydrogens geom
_atom_sites_solution_primary direct
_audit_creation_method SHELXL
_cell_angle_alpha 99.3850(10)
_cell_angle_beta 107.444(2)
_cell_angle_gamma 88.530(2)
_cell_formula_units_Z 2
_cell_length_a 11.9097(2)
_cell_length_b 17.2245(4)
_cell_length_c 10.7383(3)
_cell_measurement_temperature 210(2)
_cell_volume 2072.77(9)
_computing_structure_refinement 'SHELXL-93 (Sheldrick, 1993)'
_computing_structure_solution 'SIR92 (Altomare, 1993)'
_diffrn_ambient_temperature 210(2)
_diffrn_measurement_device 'image plate area detector'
_diffrn_measurement_device_type 'Rigaku R-AXIS IIc'
_diffrn_measurement_method 'phi oscillations'
_diffrn_radiation_monochromator graphite
_diffrn_radiation_source 'rotating anode'
_diffrn_radiation_type MoK\a
_diffrn_radiation_wavelength 0.71069
_diffrn_reflns_av_R_equivalents 0.0408
_diffrn_reflns_av_sigmaI/netI 0.0278
_diffrn_reflns_limit_h_max 14
_diffrn_reflns_limit_h_min -15
_diffrn_reflns_limit_k_max 22
_diffrn_reflns_limit_k_min -22
_diffrn_reflns_limit_l_max 13
_diffrn_reflns_limit_l_min -13
_diffrn_reflns_number 34306
_diffrn_reflns_theta_max 27.48
_diffrn_reflns_theta_min 2.51
_exptl_absorpt_coefficient_mu 3.532
_exptl_absorpt_correction_T_max 1.000
_exptl_absorpt_correction_T_min 0.733
_exptl_absorpt_correction_type multi-scan
_exptl_crystal_density_diffrn 1.500
_exptl_crystal_F_000 932
_exptl_crystal_size_max 0.36
_exptl_crystal_size_mid 0.30
_exptl_crystal_size_min 0.22
_refine_diff_density_max 1.364
_refine_diff_density_min -1.078
_refine_diff_density_rms 0.157
_refine_ls_extinction_coef 0.0129(6)
_refine_ls_extinction_expression Fc^*^=kFc[1+0.001xFc^2^\l^3^/sin(2\q)]^-1/4^
_refine_ls_extinction_method SHELXL
_refine_ls_goodness_of_fit_all 1.091
_refine_ls_goodness_of_fit_obs 1.082
_refine_ls_matrix_type full
_refine_ls_number_parameters 537
_refine_ls_number_reflns 9416
_refine_ls_number_restraints 0
_refine_ls_restrained_S_all 1.091
_refine_ls_restrained_S_obs 1.082
_refine_ls_R_factor_all 0.0400
_refine_ls_R_factor_obs 0.0370
_refine_ls_shift/esd_max -0.002
_refine_ls_shift/esd_mean 0.000
_refine_ls_structure_factor_coef Fsqd
_refine_ls_weighting_details 'w=1/[\s^2^(Fo^2^)+(0.0531P)^2^+3.6638P] where P=(Fo^2^+2Fc^2^)/3'
_refine_ls_weighting_scheme calc
_refine_ls_wR_factor_all 0.0944
_refine_ls_wR_factor_obs 0.0917
_reflns_number_observed 9055
_reflns_number_total 9416
_reflns_observed_criterion >2sigma(I)
_cod_data_source_file ja020945b_7.cif
_cod_data_source_block cmpd8(Upenn3153)
_cod_depositor_comments
;
The following automatic conversions were performed:

'_refine_ls_weighting_scheme' value 'calc
w=1/[\s^2^(Fo^2^)+(0.0531P)^2^+3.6638P] where P=(Fo^2^+2Fc^2^)/3' was
changed to 'calc'. New tag '_refine_ls_weighting_details' was
created. The value of the new tag was set to
'w=1/[\s^2^(Fo^2^)+(0.0531P)^2^+3.6638P] where P=(Fo^2^+2Fc^2^)/3'.

Automatic conversion script
Id: cif_fix_values 3143 2015-03-26 13:38:13Z robertas 

The following automatic conversions were performed:

'_exptl_absorpt_correction_type' value 'multi-scans' was replaced
with the value 'multi-scan' as specified in the replacement file
'src/cod-tools/trunk/data/replacement-values/replacement_values.lst'.

Automatic conversion script
Id: cif_fix_values 5376 2017-05-30 11:51:03Z andrius 
;
_cod_original_cell_volume 2072.77(8)
_cod_original_sg_symbol_H-M 'P -1 '
_cod_database_code 4113372

loop_
_symmetry_equiv_pos_as_xyz
'x, y, z'
'-x, -y, -z'

loop_
_atom_site_aniso_label
_atom_site_aniso_U_11
_atom_site_aniso_U_22
_atom_site_aniso_U_33
_atom_site_aniso_U_23
_atom_site_aniso_U_13
_atom_site_aniso_U_12
Pt11 0.02659(10) 0.03099(10) 0.02974(10) 0.00340(6) 0.00787(6) 0.00130(6)
P7 0.0335(5) 0.0386(5) 0.0350(5) 0.0089(4) 0.0104(4) 0.0001(4)
C8 0.043(2) 0.057(3) 0.037(2) 0.012(2) 0.010(2) -0.002(2)
B1 0.036(2) 0.059(3) 0.046(3) 0.013(2) 0.013(2) 0.005(2)
B2 0.033(2) 0.037(2) 0.040(2) 0.008(2) 0.011(2) 0.012(2)
B3 0.036(2) 0.053(3) 0.048(3) 0.016(2) 0.007(2) 0.006(2)
B4 0.039(3) 0.064(4) 0.039(3) 0.010(2) 0.004(2) -0.002(3)
B5 0.036(2) 0.055(3) 0.044(3) 0.007(2) 0.012(2) -0.006(2)
B6 0.017(2) 0.050(3) 0.037(2) 0.003(2) 0.006(2) -0.001(2)
B9 0.041(3) 0.054(3) 0.036(2) 0.001(2) 0.007(2) -0.008(2)
B10 0.031(2) 0.042(2) 0.029(2) -0.001(2) 0.002(2) -0.009(2)
C12 0.042(2) 0.043(2) 0.039(2) 0.012(2) 0.012(2) -0.002(2)
C13 0.055(3) 0.055(3) 0.072(4) 0.011(3) 0.033(3) -0.003(2)
C14 0.067(4) 0.071(4) 0.089(5) 0.011(3) 0.046(4) -0.010(3)
C15 0.075(4) 0.063(3) 0.070(4) 0.014(3) 0.033(3) -0.020(3)
C16 0.077(4) 0.047(3) 0.068(4) 0.016(3) 0.025(3) -0.007(3)
C17 0.057(3) 0.046(3) 0.057(3) 0.013(2) 0.020(2) -0.002(2)
P18 0.0323(5) 0.0299(5) 0.0353(5) 0.0043(4) 0.0110(4) 0.0029(4)
C19 0.041(2) 0.037(2) 0.042(2) 0.002(2) 0.013(2) 0.003(2)
C20 0.082(4) 0.046(3) 0.045(3) 0.002(2) 0.029(3) 0.002(3)
C21 0.098(5) 0.075(4) 0.042(3) 0.000(3) 0.026(3) 0.009(4)
C22 0.089(5) 0.065(4) 0.050(3) -0.020(3) 0.014(3) -0.001(3)
C23 0.081(4) 0.047(3) 0.059(3) -0.010(3) 0.014(3) -0.006(3)
C24 0.052(3) 0.042(2) 0.049(3) -0.002(2) 0.013(2) -0.002(2)
C25 0.044(2) 0.032(2) 0.035(2) 0.003(2) 0.007(2) 0.000(2)
C26 0.052(3) 0.039(2) 0.041(2) 0.009(2) 0.014(2) 0.001(2)
C27 0.074(4) 0.044(3) 0.048(3) 0.008(2) 0.022(3) -0.005(2)
C28 0.094(5) 0.048(3) 0.044(3) 0.014(2) 0.012(3) -0.001(3)
C29 0.068(4) 0.060(3) 0.054(3) 0.017(3) 0.000(3) 0.010(3)
C30 0.049(3) 0.046(3) 0.052(3) 0.014(2) 0.006(2) 0.005(2)
C31 0.037(2) 0.042(2) 0.049(2) 0.010(2) 0.016(2) 0.005(2)
C32 0.038(2) 0.047(3) 0.079(4) 0.004(2) 0.026(3) -0.001(2)
C33 0.053(3) 0.065(4) 0.127(6) 0.002(4) 0.039(4) -0.014(3)
C34 0.040(3) 0.101(5) 0.115(6) 0.021(5) 0.034(4) -0.004(3)
C35 0.055(4) 0.088(5) 0.106(6) 0.019(4) 0.046(4) 0.026(3)
C36 0.045(3) 0.058(3) 0.084(4) 0.015(3) 0.029(3) 0.016(2)
P37 0.0324(5) 0.0313(5) 0.0311(5) 0.0017(4) 0.0064(4) 0.0005(4)
C38 0.036(2) 0.039(2) 0.030(2) 0.001(2) 0.006(2) 0.000(2)
C39 0.046(2) 0.041(2) 0.052(3) 0.006(2) 0.017(2) 0.005(2)
C40 0.058(3) 0.051(3) 0.057(3) 0.003(2) 0.027(3) 0.013(2)
C41 0.045(3) 0.071(3) 0.045(3) 0.007(2) 0.021(2) 0.006(2)
C42 0.049(3) 0.057(3) 0.043(2) 0.006(2) 0.018(2) -0.005(2)
C43 0.047(2) 0.043(2) 0.037(2) 0.001(2) 0.014(2) -0.002(2)
C44 0.032(2) 0.036(2) 0.043(2) 0.002(2) 0.009(2) 0.003(2)
C45 0.043(2) 0.043(2) 0.046(3) -0.002(2) 0.006(2) -0.005(2)
C46 0.047(3) 0.043(2) 0.055(3) -0.009(2) 0.003(2) -0.001(2)
C47 0.047(3) 0.034(2) 0.077(4) 0.002(2) 0.001(3) -0.005(2)
C48 0.048(3) 0.040(2) 0.067(3) 0.016(2) 0.011(2) 0.000(2)
C49 0.037(2) 0.038(2) 0.047(2) 0.007(2) 0.006(2) 0.001(2)
C50 0.040(2) 0.035(2) 0.033(2) -0.002(2) 0.001(2) 0.001(2)
C51 0.056(3) 0.065(3) 0.057(3) 0.025(3) 0.015(3) 0.016(3)
C52 0.074(4) 0.079(4) 0.067(4) 0.033(3) 0.014(3) 0.026(3)
C53 0.061(4) 0.056(3) 0.056(3) 0.005(3) -0.014(3) 0.012(3)
C54 0.040(3) 0.059(3) 0.080(4) -0.001(3) -0.003(3) 0.003(2)
C55 0.042(3) 0.059(3) 0.056(3) 0.007(2) 0.003(2) 0.001(2)

loop_
_atom_site_label
_atom_site_type_symbol
_atom_site_fract_x
_atom_site_fract_y
_atom_site_fract_z
_atom_site_U_iso_or_equiv
_atom_site_thermal_displace_type
_atom_site_occupancy
_atom_site_calc_flag
_atom_site_refinement_flags
Pt11 Pt 0.627269(12) 0.745447(8) 0.560968(13) 0.02943(8) Uani 1 d .
P7 P 0.61256(10) 0.81569(7) 0.38935(11) 0.0353(2) Uani 1 d .
C8 C 0.4930(4) 0.7798(3) 0.2379(5) 0.0454(10) Uani 1 d .
B1 B 0.3551(5) 0.8184(4) 0.4059(6) 0.0467(12) Uani 1 d .
B2 B 0.5037(4) 0.8447(3) 0.5073(5) 0.0369(10) Uani 1 d .
B3 B 0.4474(5) 0.8597(4) 0.3297(6) 0.0459(12) Uani 1 d .
B4 B 0.3523(5) 0.7805(4) 0.2429(6) 0.0491(13) Uani 1 d .
B5 B 0.3404(5) 0.7160(4) 0.3475(6) 0.0449(11) Uani 1 d .
B6 B 0.4306(4) 0.7523(3) 0.5116(5) 0.0357(10) Uani 1 d .
B9 B 0.4364(5) 0.6922(4) 0.2449(5) 0.0451(12) Uani 1 d .
B10 B 0.4741(4) 0.6692(3) 0.4187(5) 0.0358(9) Uani 1 d .
C12 C 0.7030(4) 0.8877(3) 0.3530(5) 0.0409(9) Uani 1 d .
C13 C 0.7990(5) 0.8573(4) 0.3150(6) 0.0575(13) Uani 1 d .
H13 H 0.8083(5) 0.8031(4) 0.3005(6) 0.076 Uiso 1 calc R
C14 C 0.8810(6) 0.9071(4) 0.2985(7) 0.071(2) Uani 1 d .
H14 H 0.9445(6) 0.8863(4) 0.2718(7) 0.094 Uiso 1 calc R
C15 C 0.8685(6) 0.9870(4) 0.3216(7) 0.066(2) Uani 1 d .
H15 H 0.9246(6) 1.0204(4) 0.3125(7) 0.088 Uiso 1 calc R
C16 C 0.7736(6) 1.0179(3) 0.3582(6) 0.0625(15) Uani 1 d .
H16 H 0.7649(6) 1.0721(3) 0.3721(6) 0.083 Uiso 1 calc R
C17 C 0.6902(5) 0.9686(3) 0.3744(5) 0.0522(12) Uani 1 d .
H17 H 0.6262(5) 0.9898(3) 0.3995(5) 0.069 Uiso 1 calc R
P18 P 0.75697(9) 0.64649(6) 0.55341(11) 0.0324(2) Uani 1 d .
C19 C 0.7117(4) 0.5728(3) 0.4020(5) 0.0404(9) Uani 1 d .
C20 C 0.7071(6) 0.5961(3) 0.2823(5) 0.0565(13) Uani 1 d .
H20 H 0.7277(6) 0.6477(3) 0.2811(5) 0.075 Uiso 1 calc R
C21 C 0.6720(7) 0.5431(4) 0.1649(6) 0.072(2) Uani 1 d .
H21 H 0.6689(7) 0.5591(4) 0.0853(6) 0.095 Uiso 1 calc R
C22 C 0.6420(7) 0.4671(4) 0.1665(6) 0.073(2) Uani 1 d .
H22 H 0.6197(7) 0.4313(4) 0.0880(6) 0.097 Uiso 1 calc R
C23 C 0.6449(6) 0.4437(4) 0.2835(6) 0.066(2) Uani 1 d .
H23 H 0.6241(6) 0.3921(4) 0.2839(6) 0.088 Uiso 1 calc R
C24 C 0.6786(5) 0.4964(3) 0.4012(5) 0.0493(11) Uani 1 d .
H24 H 0.6788(5) 0.4803(3) 0.4798(5) 0.066 Uiso 1 calc R
C25 C 0.7826(4) 0.5859(2) 0.6832(4) 0.0386(9) Uani 1 d .
C26 C 0.6843(5) 0.5648(3) 0.7162(5) 0.0437(10) Uani 1 d .
H26 H 0.6112(5) 0.5851(3) 0.6780(5) 0.058 Uiso 1 calc R
C27 C 0.6957(6) 0.5134(3) 0.8062(5) 0.0545(13) Uani 1 d .
H27 H 0.6299(6) 0.4986(3) 0.8272(5) 0.072 Uiso 1 calc R
C28 C 0.8036(6) 0.4845(3) 0.8642(6) 0.063(2) Uani 1 d .
H28 H 0.8108(6) 0.4499(3) 0.9242(6) 0.084 Uiso 1 calc R
C29 C 0.9011(6) 0.5063(4) 0.8341(6) 0.064(2) Uani 1 d .
H29 H 0.9742(6) 0.4868(4) 0.8746(6) 0.085 Uiso 1 calc R
C30 C 0.8917(5) 0.5572(3) 0.7437(5) 0.0502(11) Uani 1 d .
H30 H 0.9582(5) 0.5719(3) 0.7239(5) 0.067 Uiso 1 calc R
C31 C 0.9013(4) 0.6765(3) 0.5470(5) 0.0416(9) Uani 1 d .
C32 C 0.9348(4) 0.7552(3) 0.5775(6) 0.0535(13) Uani 1 d .
H32 H 0.8846(4) 0.7923(3) 0.6031(6) 0.071 Uiso 1 calc R
C33 C 1.0418(6) 0.7795(4) 0.5704(9) 0.080(2) Uani 1 d .
H33 H 1.0643(6) 0.8325(4) 0.5924(9) 0.107 Uiso 1 calc R
C34 C 1.1161(5) 0.7233(5) 0.5296(9) 0.082(2) Uani 1 d .
H34 H 1.1894(5) 0.7389(5) 0.5269(9) 0.109 Uiso 1 calc R
C35 C 1.0825(6) 0.6474(5) 0.4945(8) 0.078(2) Uani 1 d .
H35 H 1.1312(6) 0.6110(5) 0.4639(8) 0.104 Uiso 1 calc R
C36 C 0.9761(5) 0.6224(4) 0.5032(7) 0.0601(14) Uani 1 d .
H36 H 0.9542(5) 0.5693(4) 0.4798(7) 0.080 Uiso 1 calc R
P37 P 0.69552(9) 0.80598(6) 0.78094(10) 0.0327(2) Uani 1 d .
C38 C 0.5703(4) 0.8205(3) 0.8470(4) 0.0363(8) Uani 1 d .
C39 C 0.5243(4) 0.8951(3) 0.8709(5) 0.0459(10) Uani 1 d .
H39 H 0.5629(4) 0.9395(3) 0.8631(5) 0.061 Uiso 1 calc R
C40 C 0.4207(5) 0.9029(3) 0.9061(5) 0.0541(12) Uani 1 d .
H40 H 0.3903(5) 0.9526(3) 0.9212(5) 0.072 Uiso 1 calc R
C41 C 0.3632(5) 0.8382(3) 0.9189(5) 0.0525(12) Uani 1 d .
H41 H 0.2950(5) 0.8441(3) 0.9444(5) 0.070 Uiso 1 calc R
C42 C 0.4067(5) 0.7643(3) 0.8937(5) 0.0490(11) Uani 1 d .
H42 H 0.3669(5) 0.7202(3) 0.9007(5) 0.065 Uiso 1 calc R
C43 C 0.5094(4) 0.7555(3) 0.8579(4) 0.0428(10) Uani 1 d .
H43 H 0.5379(4) 0.7054(3) 0.8410(4) 0.057 Uiso 1 calc R
C44 C 0.7630(4) 0.9053(3) 0.8165(4) 0.0380(9) Uani 1 d .
C45 C 0.8003(4) 0.9460(3) 0.9453(5) 0.0468(10) Uani 1 d .
H45 H 0.7902(4) 0.9231(3) 1.0140(5) 0.062 Uiso 1 calc R
C46 C 0.8525(5) 1.0202(3) 0.9720(6) 0.0529(12) Uani 1 d .
H46 H 0.8763(5) 1.0474(3) 1.0583(6) 0.070 Uiso 1 calc R
C47 C 0.8691(5) 1.0539(3) 0.8703(6) 0.0573(14) Uani 1 d .
H47 H 0.9046(5) 1.1037(3) 0.8885(6) 0.076 Uiso 1 calc R
C48 C 0.8336(5) 1.0143(3) 0.7427(6) 0.0521(12) Uani 1 d .
H48 H 0.8451(5) 1.0369(3) 0.6744(6) 0.069 Uiso 1 calc R
C49 C 0.7802(4) 0.9398(3) 0.7162(5) 0.0423(10) Uani 1 d .
H49 H 0.7558(4) 0.9130(3) 0.6297(5) 0.056 Uiso 1 calc R
C50 C 0.8094(4) 0.7608(3) 0.9040(4) 0.0392(9) Uani 1 d .
C51 C 0.7904(5) 0.7231(4) 0.9989(6) 0.0583(14) Uani 1 d .
H51 H 0.7144(5) 0.7178(4) 1.0036(6) 0.077 Uiso 1 calc R
C52 C 0.8847(6) 0.6925(4) 1.0887(7) 0.073(2) Uani 1 d .
H52 H 0.8702(6) 0.6669(4) 1.1522(7) 0.097 Uiso 1 calc R
C53 C 0.9964(6) 0.6994(4) 1.0853(6) 0.065(2) Uani 1 d .
H53 H 1.0586(6) 0.6808(4) 1.1480(6) 0.087 Uiso 1 calc R
C54 C 1.0165(5) 0.7345(4) 0.9874(7) 0.066(2) Uani 1 d .
H54 H 1.0924(5) 0.7376(4) 0.9813(7) 0.087 Uiso 1 calc R
C55 C 0.9243(5) 0.7651(3) 0.8985(6) 0.0554(13) Uani 1 d .
H55 H 0.9392(5) 0.7891(3) 0.8333(6) 0.074 Uiso 1 calc R
H1 H 0.2871(57) 0.8513(38) 0.4230(62) 0.066(18) Uiso 1 d .
H6 H 0.3911(47) 0.7441(31) 0.5909(53) 0.045(14) Uiso 1 d .
H2 H 0.5175(48) 0.8892(33) 0.5690(55) 0.047(14) Uiso 1 d .
H3 H 0.4457(53) 0.9168(36) 0.3015(59) 0.060(17) Uiso 1 d .
H4 H 0.2853(52) 0.7836(34) 0.1515(59) 0.056(16) Uiso 1 d .
H5 H 0.2568(58) 0.6816(39) 0.3286(64) 0.071(19) Uiso 1 d .
H8 H 0.5072(49) 0.7918(32) 0.1567(57) 0.050(15) Uiso 1 d .
H10 H 0.4680(39) 0.6070(26) 0.4267(43) 0.028(11) Uiso 1 d .
H9 H 0.4089(55) 0.6513(37) 0.1511(64) 0.068(18) Uiso 1 d .
H910 H 0.5305(43) 0.6716(29) 0.3403(49) 0.039(13) Uiso 1 d .

loop_
_atom_type_symbol
_atom_type_description
_atom_type_scat_dispersion_real
_atom_type_scat_dispersion_imag
_atom_type_scat_source
C C 0.0033 0.0016 'International Tables Vol C Tables 4.2.6.8 and 6.1.1.4'
H H 0.0000 0.0000 'International Tables Vol C Tables 4.2.6.8 and 6.1.1.4'
B B 0.0013 0.0007 'International Tables Vol C Tables 4.2.6.8 and 6.1.1.4'
P P 0.1023 0.0942 'International Tables Vol C Tables 4.2.6.8 and 6.1.1.4'
Pt Pt -1.7033 8.3905 'International Tables Vol C Tables 4.2.6.8 and 6.1.1.4'

loop_
_geom_angle_atom_site_label_1
_geom_angle_atom_site_label_2
_geom_angle_atom_site_label_3
_geom_angle
B6 Pt11 B2 48.4(2)
B6 Pt11 B10 46.0(2)
B2 Pt11 B10 83.3(2)
B6 Pt11 P18 135.11(14)
B2 Pt11 P18 162.68(13)
B10 Pt11 P18 92.28(13)
B6 Pt11 P7 86.99(13)
B2 Pt11 P7 53.61(13)
B10 Pt11 P7 86.60(13)
P18 Pt11 P7 109.56(4)
B6 Pt11 P37 103.97(13)
B2 Pt11 P37 91.70(14)
B10 Pt11 P37 140.82(13)
P18 Pt11 P37 102.09(4)
P7 Pt11 P37 121.05(4)
C12 P7 C8 108.8(2)
C12 P7 B3 102.6(2)
C8 P7 B3 52.7(2)
C12 P7 B2 123.5(2)
C8 P7 B2 95.3(2)
B3 P7 B2 54.4(2)
C12 P7 Pt11 136.6(2)
C8 P7 Pt11 113.7(2)
B3 P7 Pt11 109.8(2)
B2 P7 Pt11 61.52(14)
B9 C8 B4 64.3(3)
B9 C8 B3 114.3(4)
B4 C8 B3 61.3(3)
B9 C8 P7 111.7(3)
B4 C8 P7 119.5(3)
B3 C8 P7 69.8(3)
B9 C8 H8 122.5(32)
B4 C8 H8 117.6(33)
B3 C8 H8 113.7(33)
P7 C8 H8 113.2(33)
B4 B1 B5 59.1(3)
B4 B1 B6 108.8(4)
B5 B1 B6 60.5(3)
B4 B1 B3 59.2(3)
B5 B1 B3 108.3(4)
B6 B1 B3 112.5(4)
B4 B1 B2 110.4(4)
B5 B1 B2 110.6(4)
B6 B1 B2 62.2(3)
B3 B1 B2 63.4(3)
B4 B1 H1 119.9(36)
B5 B1 H1 122.6(37)
B6 B1 H1 122.5(36)
B3 B1 H1 117.6(36)
B2 B1 H1 119.6(37)
B1 B2 B6 58.2(3)
B1 B2 B3 57.6(3)
B6 B2 B3 104.7(4)
B1 B2 P7 107.4(3)
B6 B2 P7 106.8(3)
B3 B2 P7 62.1(2)
B1 B2 Pt11 117.4(3)
B6 B2 Pt11 65.4(2)
B3 B2 Pt11 119.4(3)
P7 B2 Pt11 64.87(14)
B1 B2 H2 119.4(35)
B6 B2 H2 127.3(35)
B3 B2 H2 115.9(35)
P7 B2 H2 120.9(35)
Pt11 B2 H2 115.1(35)
C8 B3 B4 58.2(3)
C8 B3 B1 104.7(4)
B4 B3 B1 59.8(3)
C8 B3 B2 106.2(4)
B4 B3 B2 107.3(4)
B1 B3 B2 58.9(3)
C8 B3 P7 57.6(2)
B4 B3 P7 107.0(4)
B1 B3 P7 109.4(3)
B2 B3 P7 63.4(2)
C8 B3 H3 119.6(32)
B4 B3 H3 125.7(33)
B1 B3 H3 129.6(32)
B2 B3 H3 122.2(33)
P7 B3 H3 113.9(33)
C8 B4 B5 107.9(4)
C8 B4 B3 60.5(3)
B5 B4 B3 111.0(4)
C8 B4 B1 107.4(4)
B5 B4 B1 60.7(3)
B3 B4 B1 61.0(3)
C8 B4 B9 57.8(3)
B5 B4 B9 61.5(3)
B3 B4 B9 108.4(4)
B1 B4 B9 108.5(4)
C8 B4 H4 116.3(31)
B5 B4 H4 122.0(32)
B3 B4 H4 122.5(32)
B1 B4 H4 129.8(31)
B9 B4 H4 115.0(31)
B4 B5 B1 60.1(3)
B4 B5 B10 114.2(4)
B1 B5 B10 109.9(4)
B4 B5 B6 109.2(4)
B1 B5 B6 59.9(3)
B10 B5 B6 59.3(3)
B4 B5 B9 60.9(3)
B1 B5 B9 107.5(4)
B10 B5 B9 63.5(3)
B6 B5 B9 107.7(4)
B4 B5 H5 120.9(34)
B1 B5 H5 123.0(34)
B10 B5 H5 116.6(34)
B6 B5 H5 121.5(33)
B9 B5 H5 121.5(33)
B10 B6 B1 110.3(4)
B10 B6 B5 60.2(3)
B1 B6 B5 59.5(3)
B10 B6 B2 113.0(3)
B1 B6 B2 59.6(3)
B5 B6 B2 107.8(4)
B10 B6 Pt11 67.9(2)
B1 B6 Pt11 119.3(3)
B5 B6 Pt11 119.6(3)
B2 B6 Pt11 66.1(2)
B10 B6 H6 119.6(28)
B1 B6 H6 114.7(28)
B5 B6 H6 114.4(28)
B2 B6 H6 123.7(28)
Pt11 B6 H6 116.9(28)
C8 B9 B4 58.0(3)
C8 B9 B5 104.9(4)
B4 B9 B5 57.6(3)
C8 B9 B10 113.1(4)
B4 B9 B10 106.5(4)
B5 B9 B10 57.6(3)
C8 B9 H9 115.5(34)
B4 B9 H9 113.1(33)
B5 B9 H9 122.0(33)
B10 B9 H9 128.3(34)
C8 B9 H910 96.5(21)
B4 B9 H910 130.1(21)
B5 B9 H910 97.0(21)
B10 B9 H910 40.5(21)
H9 B9 H910 116.6(39)
B6 B10 B5 60.4(3)
B6 B10 B9 105.1(4)
B5 B10 B9 58.9(3)
B6 B10 Pt11 66.1(2)
B5 B10 Pt11 118.2(3)
B9 B10 Pt11 112.1(3)
B6 B10 H10 128.7(23)
B5 B10 H10 117.2(24)
B9 B10 H10 115.8(23)
Pt11 B10 H10 119.5(23)
B6 B10 H910 125.1(23)
B5 B10 H910 103.5(23)
B9 B10 H910 45.8(23)
Pt11 B10 H910 83.0(23)
H10 B10 H910 105.8(33)
C13 C12 C17 119.2(5)
C13 C12 P7 115.2(4)
C17 C12 P7 125.2(4)
C14 C13 C12 120.5(6)
C14 C13 H13 119.8(4)
C12 C13 H13 119.8(3)
C15 C14 C13 119.9(6)
C15 C14 H14 120.0(4)
C13 C14 H14 120.0(4)
C14 C15 C16 120.3(5)
C14 C15 H15 119.9(4)
C16 C15 H15 119.9(3)
C15 C16 C17 120.4(5)
C15 C16 H16 119.8(3)
C17 C16 H16 119.8(4)
C12 C17 C16 119.7(5)
C12 C17 H17 120.1(3)
C16 C17 H17 120.1(4)
C25 P18 C31 107.3(2)
C25 P18 C19 102.3(2)
C31 P18 C19 100.0(2)
C25 P18 Pt11 115.93(15)
C31 P18 Pt11 115.3(2)
C19 P18 Pt11 114.0(2)
C24 C19 C20 118.7(5)
C24 C19 P18 123.0(4)
C20 C19 P18 118.2(4)
C21 C20 C19 120.6(5)
C21 C20 H20 119.7(4)
C19 C20 H20 119.7(3)
C22 C21 C20 119.9(6)
C22 C21 H21 120.1(4)
C20 C21 H21 120.1(4)
C21 C22 C23 120.2(5)
C21 C22 H22 119.9(4)
C23 C22 H22 119.9(4)
C22 C23 C24 120.5(6)
C22 C23 H23 119.8(4)
C24 C23 H23 119.8(4)
C19 C24 C23 120.2(5)
C19 C24 H24 119.9(3)
C23 C24 H24 119.9(4)
C30 C25 C26 119.6(4)
C30 C25 P18 123.6(4)
C26 C25 P18 116.7(3)
C27 C26 C25 119.8(5)
C27 C26 H26 120.1(3)
C25 C26 H26 120.1(3)
C28 C27 C26 120.3(5)
C28 C27 H27 119.9(3)
C26 C27 H27 119.9(3)
C27 C28 C29 120.1(5)
C27 C28 H28 119.9(3)
C29 C28 H28 119.9(3)
C28 C29 C30 120.6(5)
C28 C29 H29 119.7(3)
C30 C29 H29 119.7(4)
C25 C30 C29 119.6(5)
C25 C30 H30 120.2(3)
C29 C30 H30 120.2(4)
C32 C31 C36 118.4(5)
C32 C31 P18 119.8(4)
C36 C31 P18 121.6(4)
C33 C32 C31 120.9(5)
C33 C32 H32 119.5(4)
C31 C32 H32 119.5(3)
C32 C33 C34 119.1(6)
C32 C33 H33 120.5(4)
C34 C33 H33 120.5(4)
C35 C34 C33 120.6(6)
C35 C34 H34 119.7(4)
C33 C34 H34 119.7(4)
C34 C35 C36 120.7(6)
C34 C35 H35 119.7(4)
C36 C35 H35 119.7(4)
C35 C36 C31 120.3(6)
C35 C36 H36 119.9(4)
C31 C36 H36 119.9(3)
C38 P37 C44 103.3(2)
C38 P37 C50 105.5(2)
C44 P37 C50 98.3(2)
C38 P37 Pt11 108.57(14)
C44 P37 Pt11 117.96(15)
C50 P37 Pt11 121.22(14)
C43 C38 C39 118.3(4)
C43 C38 P37 119.6(3)
C39 C38 P37 121.6(3)
C40 C39 C38 120.0(5)
C40 C39 H39 120.0(3)
C38 C39 H39 120.0(3)
C41 C40 C39 120.8(5)
C41 C40 H40 119.6(3)
C39 C40 H40 119.6(3)
C40 C41 C42 119.7(5)
C40 C41 H41 120.1(3)
C42 C41 H41 120.1(3)
C41 C42 C43 120.3(5)
C41 C42 H42 119.9(3)
C43 C42 H42 119.9(3)
C42 C43 C38 120.9(5)
C42 C43 H43 119.6(3)
C38 C43 H43 119.6(3)
C49 C44 C45 118.8(4)
C49 C44 P37 120.5(3)
C45 C44 P37 120.6(4)
C46 C45 C44 120.5(5)
C46 C45 H45 119.7(3)
C44 C45 H45 119.7(3)
C47 C46 C45 119.9(5)
C47 C46 H46 120.0(3)
C45 C46 H46 120.0(3)
C48 C47 C46 120.3(5)
C48 C47 H47 119.8(3)
C46 C47 H47 119.8(3)
C47 C48 C49 119.5(5)
C47 C48 H48 120.2(3)
C49 C48 H48 120.2(3)
C44 C49 C48 120.9(5)
C44 C49 H49 119.5(3)
C48 C49 H49 119.5(3)
C51 C50 C55 117.6(4)
C51 C50 P37 125.7(4)
C55 C50 P37 116.7(4)
C50 C51 C52 120.3(6)
C50 C51 H51 119.8(3)
C52 C51 H51 119.8(4)
C53 C52 C51 121.6(6)
C53 C52 H52 119.2(4)
C51 C52 H52 119.2(4)
C52 C53 C54 118.8(5)
C52 C53 H53 120.6(4)
C54 C53 H53 120.6(3)
C53 C54 C55 120.2(6)
C53 C54 H54 119.9(3)
C55 C54 H54 119.9(4)
C54 C55 C50 121.5(6)
C54 C55 H55 119.3(4)
C50 C55 H55 119.3(3)

loop_
_geom_bond_atom_site_label_1
_geom_bond_atom_site_label_2
_geom_bond_distance
Pt11 B6 2.246(4)
Pt11 B2 2.259(5)
Pt11 B10 2.277(4)
Pt11 P18 2.2788(10)
Pt11 P7 2.3267(11)
Pt11 P37 2.3274(10)
P7 C12 1.824(5)
P7 C8 1.839(5)
P7 B3 2.045(5)
P7 B2 2.069(5)
C8 B9 1.689(8)
C8 B4 1.692(8)
C8 B3 1.733(8)
C8 H8 0.99(6)
B1 B4 1.757(8)
B1 B5 1.767(9)
B1 B6 1.775(8)
B1 B3 1.777(8)
B1 B2 1.802(8)
B1 H1 1.02(6)
B2 B6 1.848(7)
B2 B3 1.882(8)
B2 H2 0.91(6)
B3 B4 1.746(9)
B3 H3 1.07(6)
B4 B5 1.739(8)
B4 B9 1.798(9)
B4 H4 1.07(6)
B5 B10 1.782(8)
B5 B6 1.786(7)
B5 B9 1.809(8)
B5 H5 1.12(7)
B6 B10 1.766(7)
B6 H6 1.12(5)
B9 B10 1.890(7)
B9 H9 1.10(6)
B9 H910 1.36(5)
B10 H10 1.10(4)
B10 H910 1.23(5)
C12 C13 1.388(7)
C12 C17 1.388(7)
C13 C14 1.385(8)
C13 H13 0.93
C14 C15 1.370(9)
C14 H14 0.93
C15 C16 1.372(9)
C15 H15 0.93
C16 C17 1.389(7)
C16 H16 0.93
C17 H17 0.93
P18 C25 1.824(4)
P18 C31 1.831(5)
P18 C19 1.838(5)
C19 C24 1.382(7)
C19 C20 1.393(7)
C20 C21 1.388(8)
C20 H20 0.93
C21 C22 1.369(10)
C21 H21 0.93
C22 C23 1.372(10)
C22 H22 0.93
C23 C24 1.388(7)
C23 H23 0.93
C24 H24 0.93
C25 C30 1.386(7)
C25 C26 1.392(7)
C26 C27 1.390(7)
C26 H26 0.93
C27 C28 1.370(9)
C27 H27 0.93
C28 C29 1.372(9)
C28 H28 0.93
C29 C30 1.389(8)
C29 H29 0.93
C30 H30 0.93
C31 C32 1.382(7)
C31 C36 1.397(7)
C32 C33 1.378(7)
C32 H32 0.93
C33 C34 1.401(10)
C33 H33 0.93
C34 C35 1.337(11)
C34 H34 0.93
C35 C36 1.384(9)
C35 H35 0.93
C36 H36 0.93
P37 C38 1.830(4)
P37 C44 1.842(5)
P37 C50 1.844(5)
C38 C43 1.389(6)
C38 C39 1.399(6)
C39 C40 1.392(7)
C39 H39 0.93
C40 C41 1.369(8)
C40 H40 0.93
C41 C42 1.378(8)
C41 H41 0.93
C42 C43 1.385(7)
C42 H42 0.93
C43 H43 0.93
C44 C49 1.379(7)
C44 C45 1.390(6)
C45 C46 1.385(7)
C45 H45 0.93
C46 C47 1.382(9)
C46 H46 0.93
C47 C48 1.373(8)
C47 H47 0.93
C48 C49 1.395(7)
C48 H48 0.93
C49 H49 0.93
C50 C51 1.368(7)
C50 C55 1.391(7)
C51 C52 1.398(8)
C51 H51 0.93
C52 C53 1.350(10)
C52 H52 0.93
C53 C54 1.376(10)
C53 H53 0.93
C54 C55 1.378(8)
C54 H54 0.93
C55 H55 0.93
